data_7052688
loop_
_publ_author_name
'Zaware, Santosh B.'
'Gonnade, Rajesh G.'
'Srinivas, Darbha'
'Khan, Ayesha'
'Rane, Sandhya Y.'

_publ_section_title
;
 Antioxidant and anticancer activities of supramolecularly controlled
 magnetostructural halo-oximes of lawsone
;
_journal_issue 8
_journal_name_full 'New Journal of Chemistry'
_journal_page_first 1615
_journal_paper_doi 10.1039/c1nj20176j
_journal_volume 35
_journal_year 2011
_chemical_formula_sum 'C10 H5 I O3'
_chemical_formula_weight 300.04
_chemical_name_systematic
;
?
;
_space_group_IT_number 19
_symmetry_cell_setting orthorhombic
_symmetry_space_group_name_Hall 'P 2ac 2ab'
_symmetry_space_group_name_H-M 'P 21 21 21'
_atom_sites_solution_hydrogens geom
_atom_sites_solution_primary direct
_atom_sites_solution_secondary difmap
_audit_creation_method SHELXL-97
_cell_angle_alpha 90.00
_cell_angle_beta 90.00
_cell_angle_gamma 90.00
_cell_formula_units_Z 4
_cell_length_a 4.9287(7)
_cell_length_b 13.501(2)
_cell_length_c 14.126(2)
_cell_measurement_reflns_used 2758
_cell_measurement_temperature 297(2)
_cell_measurement_theta_max 27.92
_cell_measurement_theta_min 2.88
_cell_volume 940.0(2)
_computing_cell_refinement 'SAINT (Bruker, 2003)'
_computing_data_collection 'SMART (Bruker, 2003)'
_computing_data_reduction 'SAINT (Bruker, 2003)'
_computing_molecular_graphics 'ORTEP-3 (Farrugia, 1997)'
_computing_publication_material 'SHELXTL (Bruker, 2003)'
_computing_structure_refinement 'SHELXL97 (Sheldrick, 1997)'
_computing_structure_solution 'SHELXS97 (Sheldrick, 1997)'
_diffrn_ambient_temperature 297(2)
_diffrn_measured_fraction_theta_full 0.990
_diffrn_measured_fraction_theta_max 0.990
_diffrn_measurement_device_type 'Bruker Smart APEX'
_diffrn_measurement_method 'Phi and Omega Scan'
_diffrn_radiation_monochromator graphite
_diffrn_radiation_source 'fine-focus sealed tube'
_diffrn_radiation_type MoK\a
_diffrn_radiation_wavelength 0.71073
_diffrn_reflns_av_R_equivalents 0.0185
_diffrn_reflns_av_sigmaI/netI 0.0190
_diffrn_reflns_limit_h_max 5
_diffrn_reflns_limit_h_min -5
_diffrn_reflns_limit_k_max 14
_diffrn_reflns_limit_k_min -16
_diffrn_reflns_limit_l_max 13
_diffrn_reflns_limit_l_min -16
_diffrn_reflns_number 4677
_diffrn_reflns_theta_full 25.00
_diffrn_reflns_theta_max 25.00
_diffrn_reflns_theta_min 2.09
_exptl_absorpt_coefficient_mu 3.381
_exptl_absorpt_correction_T_max 0.8682
_exptl_absorpt_correction_T_min 0.3139
_exptl_absorpt_correction_type multi-scan
_exptl_absorpt_process_details 'bruker sadabs'
_exptl_crystal_colour red
_exptl_crystal_density_diffrn 2.120
_exptl_crystal_density_method 'not measured'
_exptl_crystal_description needle
_exptl_crystal_F_000 568
_exptl_crystal_size_max 0.45
_exptl_crystal_size_mid 0.06
_exptl_crystal_size_min 0.04
_refine_diff_density_max 0.544
_refine_diff_density_min -0.279
_refine_diff_density_rms 0.062
_refine_ls_abs_structure_details 'Flack H D (1983), Acta Cryst. A39, 876-881'
_refine_ls_abs_structure_Flack 0.50(3)
_refine_ls_extinction_method none
_refine_ls_goodness_of_fit_ref 1.112
_refine_ls_hydrogen_treatment mixed
_refine_ls_matrix_type full
_refine_ls_number_parameters 131
_refine_ls_number_reflns 1628
_refine_ls_number_restraints 1
_refine_ls_restrained_S_all 1.112
_refine_ls_R_factor_all 0.0236
_refine_ls_R_factor_gt 0.0230
_refine_ls_shift/su_max 0.001
_refine_ls_shift/su_mean 0.000
_refine_ls_structure_factor_coef Fsqd
_refine_ls_weighting_details 'calc w=1/[\s^2^(Fo^2^)+(0.0296P)^2^+0.2523P] where P=(Fo^2^+2Fc^2^)/3'
_refine_ls_weighting_scheme calc
_refine_ls_wR_factor_gt 0.0557
_refine_ls_wR_factor_ref 0.0560
_reflns_number_gt 1597
_reflns_number_total 1628
_reflns_threshold_expression >2sigma(I)
_cod_data_source_file c1nj20176j.txt
_cod_data_source_block FormI_ILOW
_cod_depositor_comments
;
The following automatic conversions were performed:

'_symmetry_cell_setting' value 'Orthorhombic' changed to
'orthorhombic' according to
/home/saulius/struct/CIF-dictionaries/cif_core.dic dictionary named
'cif_core.dic' version 2.4.1 from 2010-06-29.

Automatic conversion script
Id: cif_fix_values 1715 2011-07-08 13:25:40Z adriana 
;
_cod_original_cell_volume 939.9(2)
_cod_original_sg_symbol_H-M P212121
_cod_database_code 7052688

loop_
_symmetry_equiv_pos_as_xyz
'x, y, z'
'-x+1/2, -y, z+1/2'
'-x, y+1/2, -z+1/2'
'x+1/2, -y+1/2, -z'

loop_
_atom_site_label
_atom_site_type_symbol
_atom_site_fract_x
_atom_site_fract_y
_atom_site_fract_z
_atom_site_U_iso_or_equiv
_atom_site_adp_type
_atom_site_occupancy
_atom_site_symmetry_multiplicity
_atom_site_calc_flag
_atom_site_refinement_flags
_atom_site_disorder_assembly
_atom_site_disorder_group
I1 I 0.98035(5) 0.357814(16) 0.991414(18) 0.05137(12) Uani 1 1 d . . .
C1 C 0.5566(8) 0.6338(2) 0.9122(2) 0.0411(8) Uani 1 1 d . . .
C7 C 0.0138(10) 0.6409(4) 0.7260(3) 0.0634(12) Uani 1 1 d . . .
H7 H -0.1061 0.6861 0.6992 0.076 Uiso 1 1 calc R . .
O2 O 0.9045(6) 0.58945(19) 1.0237(2) 0.0530(7) Uani 1 1 d D . .
O3 O 0.5630(7) 0.3443(2) 0.8214(2) 0.0685(9) Uani 1 1 d . . .
O1 O 0.5732(6) 0.71827(18) 0.9415(2) 0.0571(8) Uani 1 1 d . . .
C9 C 0.3705(9) 0.5045(3) 0.8061(3) 0.0437(9) Uani 1 1 d . . .
C10 C 0.3690(8) 0.6024(3) 0.8368(3) 0.0407(9) Uani 1 1 d . . .
C2 C 0.7400(7) 0.5580(3) 0.9552(3) 0.0378(8) Uani 1 1 d . . .
C3 C 0.7325(7) 0.4629(2) 0.9277(3) 0.0377(8) Uani 1 1 d . . .
C4 C 0.5585(8) 0.4297(3) 0.8496(3) 0.0457(9) Uani 1 1 d . . .
C5 C 0.1929(10) 0.4758(4) 0.7347(3) 0.0588(12) Uani 1 1 d . . .
H5 H 0.1931 0.4108 0.7130 0.071 Uiso 1 1 calc R . .
C6 C 0.0166(12) 0.5440(4) 0.6962(3) 0.0658(13) Uani 1 1 d . . .
H6 H -0.1031 0.5241 0.6490 0.079 Uiso 1 1 calc R . .
C8 C 0.1921(9) 0.6703(3) 0.7964(3) 0.0525(11) Uani 1 1 d . . .
H8 H 0.1933 0.7358 0.8167 0.063 Uiso 1 1 calc R . .
H2A H 0.901(10) 0.6483(15) 1.030(3) 0.064(13) Uiso 1 1 d D . .

loop_
_atom_site_aniso_label
_atom_site_aniso_U_11
_atom_site_aniso_U_22
_atom_site_aniso_U_33
_atom_site_aniso_U_23
_atom_site_aniso_U_13
_atom_site_aniso_U_12
I1 0.04709(16) 0.03228(15) 0.0747(2) 0.00728(11) 0.00698(14) 0.00405(10)
C1 0.045(2) 0.0269(17) 0.052(2) 0.0015(14) 0.0126(17) 0.0014(17)
C7 0.057(3) 0.076(3) 0.057(2) 0.024(2) 0.000(2) -0.003(4)
O2 0.0642(16) 0.0297(15) 0.0649(17) -0.0049(13) -0.0098(15) -0.0036(13)
O3 0.072(2) 0.0397(15) 0.094(2) -0.0310(15) -0.0001(18) 0.0006(17)
O1 0.0609(18) 0.0319(13) 0.0786(18) -0.0091(13) -0.0039(16) 0.0056(14)
C9 0.044(2) 0.045(2) 0.042(2) -0.0021(17) 0.0104(18) -0.0090(19)
C10 0.040(2) 0.0373(19) 0.045(2) 0.0063(16) 0.0091(17) -0.0038(16)
C2 0.0387(18) 0.0313(19) 0.043(2) -0.0009(16) 0.0060(16) -0.0010(16)
C3 0.0379(19) 0.0275(18) 0.048(2) 0.0013(15) 0.0075(17) 0.0027(15)
C4 0.040(2) 0.040(2) 0.057(2) -0.0071(17) 0.0125(18) -0.0043(19)
C5 0.063(3) 0.062(3) 0.051(3) -0.008(2) 0.005(2) -0.011(2)
C6 0.064(3) 0.086(3) 0.047(2) 0.011(2) -0.007(3) -0.016(3)
C8 0.055(3) 0.044(2) 0.058(3) 0.0106(19) 0.011(2) -0.002(2)

loop_
_atom_type_symbol
_atom_type_description
_atom_type_scat_dispersion_real
_atom_type_scat_dispersion_imag
_atom_type_scat_source
C C 0.0033 0.0016 'International Tables Vol C Tables 4.2.6.8 and 6.1.1.4'
H H 0.0000 0.0000 'International Tables Vol C Tables 4.2.6.8 and 6.1.1.4'
O O 0.0106 0.0060 'International Tables Vol C Tables 4.2.6.8 and 6.1.1.4'
I I -0.4742 1.8119 'International Tables Vol C Tables 4.2.6.8 and 6.1.1.4'

loop_
_geom_angle_atom_site_label_1
_geom_angle_atom_site_label_2
_geom_angle_atom_site_label_3
_geom_angle
_geom_angle_site_symmetry_1
_geom_angle_site_symmetry_3
_geom_angle_publ_flag
O1 C1 C10 123.9(3) . . ?
O1 C1 C2 117.6(4) . . ?
C10 C1 C2 118.5(3) . . ?
C6 C7 C8 119.1(5) . . ?
C6 C7 H7 120.5 . . ?
C8 C7 H7 120.5 . . ?
C2 O2 H2A 113(3) . . ?
C5 C9 C10 119.2(4) . . ?
C5 C9 C4 119.9(4) . . ?
C10 C9 C4 121.0(4) . . ?
C8 C10 C9 120.2(4) . . ?
C8 C10 C1 120.1(4) . . ?
C9 C10 C1 119.7(3) . . ?
O2 C2 C3 122.2(3) . . ?
O2 C2 C1 116.4(3) . . ?
C3 C2 C1 121.3(3) . . ?
C2 C3 C4 121.8(3) . . ?
C2 C3 I1 120.7(3) . . ?
C4 C3 I1 117.4(2) . . ?
O3 C4 C3 121.6(4) . . ?
O3 C4 C9 120.9(4) . . ?
C3 C4 C9 117.5(3) . . ?
C6 C5 C9 119.8(5) . . ?
C6 C5 H5 120.1 . . ?
C9 C5 H5 120.1 . . ?
C7 C6 C5 121.4(5) . . ?
C7 C6 H6 119.3 . . ?
C5 C6 H6 119.3 . . ?
C7 C8 C10 120.3(4) . . ?
C7 C8 H8 119.9 . . ?
C10 C8 H8 119.9 . . ?

loop_
_geom_bond_atom_site_label_1
_geom_bond_atom_site_label_2
_geom_bond_distance
_geom_bond_site_symmetry_2
_geom_bond_publ_flag
I1 C3 2.078(3) . ?
C1 O1 1.217(4) . ?
C1 C10 1.473(5) . ?
C1 C2 1.495(5) . ?
C7 C6 1.374(7) . ?
C7 C8 1.385(6) . ?
C7 H7 0.9300 . ?
O2 C2 1.332(4) . ?
O2 H2A 0.800(19) . ?
O3 C4 1.220(4) . ?
C9 C5 1.390(6) . ?
C9 C10 1.391(5) . ?
C9 C4 1.502(6) . ?
C10 C8 1.387(6) . ?
C2 C3 1.341(5) . ?
C3 C4 1.468(5) . ?
C5 C6 1.378(7) . ?
C5 H5 0.9300 . ?
C6 H6 0.9300 . ?
C8 H8 0.9300 . ?

loop_
_geom_hbond_atom_site_label_D
_geom_hbond_atom_site_label_H
_geom_hbond_atom_site_label_A
_geom_hbond_distance_DH
_geom_hbond_distance_HA
_geom_hbond_distance_DA
_geom_hbond_angle_DHA
_geom_hbond_site_symmetry_A
C8 H8 O3 0.93 2.72 3.122(5) 107.1 3_656
O2 H2A O1 0.800(19) 2.03(3) 2.770(4) 153(5) 4_567
O2 H2A O1 0.800(19) 2.25(4) 2.653(4) 112(4) .

loop_
_geom_torsion_atom_site_label_1
_geom_torsion_atom_site_label_2
_geom_torsion_atom_site_label_3
_geom_torsion_atom_site_label_4
_geom_torsion
_geom_torsion_site_symmetry_1
_geom_torsion_site_symmetry_2
_geom_torsion_site_symmetry_3
_geom_torsion_site_symmetry_4
_geom_torsion_publ_flag
C5 C9 C10 C8 0.0(6) . . . . ?
C4 C9 C10 C8 -179.4(4) . . . . ?
C5 C9 C10 C1 -179.9(3) . . . . ?
C4 C9 C10 C1 0.8(5) . . . . ?
O1 C1 C10 C8 -1.7(6) . . . . ?
C2 C1 C10 C8 178.8(3) . . . . ?
O1 C1 C10 C9 178.1(4) . . . . ?
C2 C1 C10 C9 -1.4(5) . . . . ?
O1 C1 C2 O2 1.0(5) . . . . ?
C10 C1 C2 O2 -179.5(3) . . . . ?
O1 C1 C2 C3 179.2(3) . . . . ?
C10 C1 C2 C3 -1.2(5) . . . . ?
O2 C2 C3 C4 -177.5(3) . . . . ?
C1 C2 C3 C4 4.4(5) . . . . ?
O2 C2 C3 I1 0.1(5) . . . . ?
C1 C2 C3 I1 -178.0(2) . . . . ?
C2 C3 C4 O3 176.0(4) . . . . ?
I1 C3 C4 O3 -1.7(5) . . . . ?
C2 C3 C4 C9 -4.9(5) . . . . ?
I1 C3 C4 C9 177.5(3) . . . . ?
C5 C9 C4 O3 2.0(6) . . . . ?
C10 C9 C4 O3 -178.7(4) . . . . ?
C5 C9 C4 C3 -177.2(3) . . . . ?
C10 C9 C4 C3 2.2(5) . . . . ?
C10 C9 C5 C6 -0.7(6) . . . . ?
C4 C9 C5 C6 178.7(4) . . . . ?
C8 C7 C6 C5 -0.1(7) . . . . ?
C9 C5 C6 C7 0.8(7) . . . . ?
C6 C7 C8 C10 -0.6(7) . . . . ?
C9 C10 C8 C7 0.7(6) . . . . ?
C1 C10 C8 C7 -179.5(3) . . . . ?

loop_
_cod_related_entry_id
_cod_related_entry_database
_cod_related_entry_code
1 ChemSpider 28409233
